data_2243634
loop_
_publ_author_name
'Burlakov, Vladimir V.'
'Bogdanov, Vyacheslav S.'
'Arndt, Perdita'
'Spannenberg, Anke'
'Rosenthal, Uwe'
'Beweries, Torsten'
'Shur, Vladimir B.'

_publ_section_title
;
 Synthesis and crystallographic characterization of
 [2,2-bis(\h^5^-pentamethylcyclopentadienyl)-3,4-bis(trimethylsilyl)-2-zirconafuran-5-one-\k<i>O</i>^5^]triisobutylaluminium
;
_journal_issue 4
_journal_name_full 'Acta Crystallographica Section E'
_journal_page_first 566
_journal_page_last 568
_journal_paper_doi 10.1107/S2056989018004759
_journal_volume 74
_journal_year 2018
_chemical_formula_iupac '[Al Zr (C10 H15)2 (C4 H9)3 (C9 H18 O2 Si2)]'
_chemical_formula_moiety 'C41 H75 Al O2 Si2 Zr'
_chemical_formula_sum 'C41 H75 Al O2 Si2 Zr'
_chemical_formula_weight 774.39
_chemical_name_systematic
'[2,2-Bis(\h^5^-pentamethylcyclopentadienyl)-3,4-bis(trimethylsilyl)-2-zirconafuran-5-one-\k<i>O</i>^5^]triisobutylaluminium'
_space_group_crystal_system monoclinic
_space_group_IT_number 14
_space_group_name_Hall '-P 2yn'
_space_group_name_H-M_alt 'P 1 21/n 1'
_atom_sites_solution_hydrogens geom
_audit_creation_method SHELXL-2014/7
_cell_angle_alpha 90
_cell_angle_beta 95.0206(9)
_cell_angle_gamma 90
_cell_formula_units_Z 4
_cell_length_a 11.5404(2)
_cell_length_b 16.5073(3)
_cell_length_c 22.9519(4)
_cell_measurement_reflns_used 9039
_cell_measurement_temperature 150(2)
_cell_measurement_theta_max 28.64
_cell_measurement_theta_min 2.28
_cell_volume 4355.58(13)
_computing_cell_refinement
;
SAINT (Bruker, 2011)
;
_computing_data_collection
;
APEX2 (Bruker, 2011)
;
_computing_data_reduction
;
SAINT (Bruker, 2011)
;
_computing_molecular_graphics
;
XP in SHELXTL (Sheldrick, 2008)
;
_computing_publication_material
;
publCIF (Westrip, 2010)
;
_computing_structure_refinement
;
SHELXL2014 (Sheldrick, 2015)
;
_computing_structure_solution
;
SHELXS97 (Sheldrick, 2008)
;
_diffrn_ambient_temperature 150(2)
_diffrn_measured_fraction_theta_full 1.000
_diffrn_measured_fraction_theta_max 1.000
_diffrn_measurement_device_type 'Bruker APEXII CCD'
_diffrn_measurement_method '\f and \w scans'
_diffrn_radiation_monochromator 'curved graphite'
_diffrn_radiation_source 'fine-focus sealed tube'
_diffrn_radiation_type MoK\a
_diffrn_radiation_wavelength 0.71073
_diffrn_reflns_av_R_equivalents 0.0340
_diffrn_reflns_limit_h_max 15
_diffrn_reflns_limit_h_min -15
_diffrn_reflns_limit_k_max 21
_diffrn_reflns_limit_k_min -22
_diffrn_reflns_limit_l_max 30
_diffrn_reflns_limit_l_min -30
_diffrn_reflns_number 97067
_diffrn_reflns_theta_full 25.242
_diffrn_reflns_theta_max 28.281
_diffrn_reflns_theta_min 1.522
_exptl_absorpt_coefficient_mu 0.358
_exptl_absorpt_correction_T_max 0.7458
_exptl_absorpt_correction_T_min 0.6713
_exptl_absorpt_correction_type multi-scan
_exptl_absorpt_process_details
;
(SADABS; Bruker, 2011)
;
_exptl_crystal_colour orange
_exptl_crystal_density_diffrn 1.181
_exptl_crystal_description prism
_exptl_crystal_F_000 1672
_exptl_crystal_size_max 0.531
_exptl_crystal_size_mid 0.317
_exptl_crystal_size_min 0.188
_refine_diff_density_max 0.368
_refine_diff_density_min -0.293
_refine_ls_extinction_method none
_refine_ls_goodness_of_fit_ref 1.042
_refine_ls_hydrogen_treatment constr
_refine_ls_matrix_type full
_refine_ls_number_parameters 448
_refine_ls_number_reflns 10803
_refine_ls_number_restraints 1
_refine_ls_restrained_S_all 1.042
_refine_ls_R_factor_all 0.0329
_refine_ls_R_factor_gt 0.0256
_refine_ls_shift/su_max 0.003
_refine_ls_shift/su_mean 0.000
_refine_ls_structure_factor_coef Fsqd
_refine_ls_weighting_details 'w=1/[\s^2^(Fo^2^)+(0.0308P)^2^+2.1095P] where P=(Fo^2^+2Fc^2^)/3'
_refine_ls_weighting_scheme calc
_refine_ls_wR_factor_gt 0.0636
_refine_ls_wR_factor_ref 0.0676
_reflns_number_gt 9409
_reflns_number_total 10803
_reflns_threshold_expression 'I > 2\s(I)'
_cod_data_source_file cq2023sup1.cif
_cod_data_source_block I
_cod_original_sg_symbol_H-M 'P 21/n'
_cod_database_code 2243634
_shelx_space_group_comment
;
The symmetry employed for this shelxl refinement is uniquely defined
by the following loop, which should always be used as a source of
symmetry information in preference to the above space-group names.
They are only intended as comments.
;

loop_
_space_group_symop_operation_xyz
'x, y, z'
'-x+1/2, y+1/2, -z+1/2'
'-x, -y, -z'
'x-1/2, -y-1/2, z-1/2'

loop_
_atom_site_type_symbol
_atom_site_label
_atom_site_fract_x
_atom_site_fract_y
_atom_site_fract_z
_atom_site_U_iso_or_equiv
_atom_site_adp_type
_atom_site_calc_flag
_atom_site_occupancy
_atom_site_disorder_assembly
_atom_site_disorder_group
Al Al1 0.31511(3) 0.78416(2) -0.06571(2) 0.01847(8) Uani d 1 . .
C C1 0.07740(11) 0.70811(8) 0.11621(6) 0.0180(2) Uani d 1 . .
C C2 0.07292(11) 0.72120(8) 0.05721(6) 0.0180(2) Uani d 1 . .
C C3 0.18627(11) 0.74781(8) 0.03551(5) 0.0170(2) Uani d 1 . .
C C4 -0.02054(18) 0.67250(11) 0.23547(7) 0.0410(4) Uani d 1 . .
H H4A -0.0456 0.7228 0.2532 0.061 Uiso calc 1 . .
H H4B 0.0635 0.6657 0.2444 0.061 Uiso calc 1 . .
H H4C -0.0614 0.6265 0.2513 0.061 Uiso calc 1 . .
C C5 -0.17679(13) 0.75327(11) 0.14051(8) 0.0376(4) Uani d 1 . .
H H5A -0.2495 0.7248 0.1283 0.056 Uiso calc 1 . .
H H5B -0.1582 0.7909 0.1097 0.056 Uiso calc 1 . .
H H5C -0.1858 0.7835 0.1766 0.056 Uiso calc 1 . .
C C6 -0.10857(15) 0.57277(10) 0.13180(8) 0.0365(4) Uani d 1 . .
H H6A -0.0856 0.5343 0.1632 0.055 Uiso calc 1 . .
H H6B -0.0743 0.5563 0.0961 0.055 Uiso calc 1 . .
H H6C -0.1935 0.5734 0.1246 0.055 Uiso calc 1 . .
C C7 -0.19217(14) 0.67444(12) 0.00642(8) 0.0399(4) Uani d 1 . .
H H7A -0.2274 0.7157 0.0300 0.060 Uiso calc 1 . .
H H7B -0.1882 0.6228 0.0276 0.060 Uiso calc 1 . .
H H7C -0.2395 0.6678 -0.0309 0.060 Uiso calc 1 . .
C C8 -0.06282(15) 0.80310(12) -0.05034(8) 0.0401(4) Uani d 1 . .
H H8A 0.0047 0.8125 -0.0726 0.060 Uiso calc 1 . .
H H8B -0.0710 0.8484 -0.0234 0.060 Uiso calc 1 . .
H H8C -0.1331 0.7989 -0.0774 0.060 Uiso calc 1 . .
C C9 0.01225(16) 0.62376(12) -0.05374(8) 0.0412(4) Uani d 1 . .
H H9A -0.0447 0.6135 -0.0871 0.062 Uiso calc 1 . .
H H9B 0.0232 0.5744 -0.0302 0.062 Uiso calc 1 . .
H H9C 0.0866 0.6398 -0.0679 0.062 Uiso calc 1 . .
C C10 0.43851(12) 0.84505(9) -0.01800(6) 0.0227(3) Uani d 1 . .
H H10A 0.4138 0.9024 -0.0165 0.027 Uiso calc 0.731(3) A 1
H H10B 0.4424 0.8238 0.0225 0.027 Uiso calc 0.731(3) A 1
H H10C 0.3991 0.8872 0.0038 0.027 Uiso calc 0.269(3) A 2
H H10D 0.4749 0.8069 0.0114 0.027 Uiso calc 0.269(3) A 2
C C14 0.36565(14) 0.67117(9) -0.08337(6) 0.0280(3) Uani d 1 . .
H H14A 0.4402 0.6615 -0.0596 0.034 Uiso calc 1 . .
H H14B 0.3079 0.6338 -0.0685 0.034 Uiso calc 1 . .
C C15 0.38273(13) 0.64510(9) -0.14575(6) 0.0258(3) Uani d 1 . .
H H15 0.4333 0.6862 -0.1630 0.031 Uiso calc 1 . .
C C16 0.44275(17) 0.56268(10) -0.14793(8) 0.0404(4) Uani d 1 . .
H H16A 0.5201 0.5657 -0.1267 0.061 Uiso calc 1 . .
H H16B 0.4505 0.5478 -0.1888 0.061 Uiso calc 1 . .
H H16C 0.3962 0.5217 -0.1297 0.061 Uiso calc 1 . .
C C17 0.26749(17) 0.64230(11) -0.18318(8) 0.0434(4) Uani d 1 . .
H H17A 0.2164 0.6022 -0.1671 0.065 Uiso calc 1 . .
H H17B 0.2812 0.6271 -0.2233 0.065 Uiso calc 1 . .
H H17C 0.2305 0.6958 -0.1833 0.065 Uiso calc 1 . .
C C18 0.24126(12) 0.84926(8) -0.13239(6) 0.0229(3) Uani d 1 . .
H H18A 0.2814 0.8363 -0.1676 0.028 Uiso calc 1 . .
H H18B 0.1595 0.8313 -0.1400 0.028 Uiso calc 1 . .
C C19 0.24145(13) 0.94209(9) -0.12488(6) 0.0266(3) Uani d 1 . .
H H19 0.3200 0.9581 -0.1066 0.032 Uiso calc 1 . .
C C20 0.22088(16) 0.98725(10) -0.18296(8) 0.0378(4) Uani d 1 . .
H H20A 0.1437 0.9735 -0.2016 0.057 Uiso calc 1 . .
H H20B 0.2804 0.9714 -0.2087 0.057 Uiso calc 1 . .
H H20C 0.2254 1.0458 -0.1758 0.057 Uiso calc 1 . .
C C21 0.15199(15) 0.96891(10) -0.08371(7) 0.0347(3) Uani d 1 . .
H H21A 0.1553 1.0279 -0.0791 0.052 Uiso calc 1 . .
H H21B 0.1691 0.9430 -0.0455 0.052 Uiso calc 1 . .
H H21C 0.0740 0.9530 -0.1001 0.052 Uiso calc 1 . .
C C22 0.30471(14) 0.58593(9) 0.12621(7) 0.0289(3) Uani d 1 . .
C C23 0.27096(13) 0.57747(9) 0.18382(8) 0.0302(3) Uani d 1 . .
C C24 0.35679(13) 0.61435(9) 0.22298(6) 0.0247(3) Uani d 1 . .
C C25 0.44621(12) 0.64332(8) 0.18925(6) 0.0216(3) Uani d 1 . .
C C26 0.41274(13) 0.62635(9) 0.12985(6) 0.0244(3) Uani d 1 . .
C C27 0.24605(18) 0.54962(11) 0.07126(9) 0.0462(5) Uani d 1 . .
H H27A 0.2520 0.5872 0.0386 0.069 Uiso calc 1 . .
H H27B 0.1639 0.5396 0.0765 0.069 Uiso calc 1 . .
H H27C 0.2840 0.4984 0.0628 0.069 Uiso calc 1 . .
C C28 0.17516(17) 0.52383(11) 0.20124(11) 0.0537(6) Uani d 1 . .
H H28A 0.2047 0.4686 0.2074 0.081 Uiso calc 1 . .
H H28B 0.1113 0.5237 0.1702 0.081 Uiso calc 1 . .
H H28C 0.1468 0.5442 0.2375 0.081 Uiso calc 1 . .
C C29 0.36174(17) 0.60883(11) 0.28868(7) 0.0394(4) Uani d 1 . .
H H29A 0.2874 0.6267 0.3019 0.059 Uiso calc 1 . .
H H29B 0.4244 0.6436 0.3060 0.059 Uiso calc 1 . .
H H29C 0.3767 0.5526 0.3009 0.059 Uiso calc 1 . .
C C30 0.56634(13) 0.67020(10) 0.21131(7) 0.0319(3) Uani d 1 . .
H H30A 0.6228 0.6288 0.2022 0.048 Uiso calc 1 . .
H H30B 0.5700 0.6781 0.2537 0.048 Uiso calc 1 . .
H H30C 0.5846 0.7213 0.1924 0.048 Uiso calc 1 . .
C C31 0.48657(15) 0.64314(11) 0.08034(7) 0.0373(4) Uani d 1 . .
H H31A 0.5489 0.6028 0.0806 0.056 Uiso calc 1 . .
H H31B 0.5206 0.6974 0.0850 0.056 Uiso calc 1 . .
H H31C 0.4383 0.6402 0.0431 0.056 Uiso calc 1 . .
C C32 0.24716(12) 0.88143(8) 0.15538(6) 0.0211(3) Uani d 1 . .
C C33 0.17173(12) 0.85625(8) 0.19759(6) 0.0207(3) Uani d 1 . .
C C34 0.24156(12) 0.82389(8) 0.24646(6) 0.0211(3) Uani d 1 . .
C C35 0.35968(12) 0.83082(8) 0.23447(6) 0.0213(3) Uani d 1 . .
C C36 0.36309(12) 0.86491(8) 0.17777(6) 0.0218(3) Uani d 1 . .
C C37 0.20965(15) 0.92403(9) 0.09909(6) 0.0298(3) Uani d 1 . .
H H37A 0.2009 0.9821 0.1066 0.045 Uiso calc 1 . .
H H37B 0.1351 0.9018 0.0826 0.045 Uiso calc 1 . .
H H37C 0.2685 0.9161 0.0713 0.045 Uiso calc 1 . .
C C38 0.04497(13) 0.87667(9) 0.19567(7) 0.0299(3) Uani d 1 . .
H H38A 0.0359 0.9324 0.2094 0.045 Uiso calc 1 . .
H H38B 0.0064 0.8393 0.2210 0.045 Uiso calc 1 . .
H H38C 0.0097 0.8717 0.1554 0.045 Uiso calc 1 . .
C C39 0.20212(14) 0.80374(10) 0.30555(6) 0.0303(3) Uani d 1 . .
H H39A 0.2394 0.7534 0.3200 0.045 Uiso calc 1 . .
H H39B 0.1174 0.7969 0.3022 0.045 Uiso calc 1 . .
H H39C 0.2238 0.8479 0.3329 0.045 Uiso calc 1 . .
C C40 0.46210(14) 0.82334(10) 0.27918(7) 0.0319(3) Uani d 1 . .
H H40A 0.5334 0.8174 0.2593 0.048 Uiso calc 1 . .
H H40B 0.4521 0.7757 0.3037 0.048 Uiso calc 1 . .
H H40C 0.4677 0.8720 0.3037 0.048 Uiso calc 1 . .
C C41 0.47167(14) 0.88740(10) 0.14958(7) 0.0329(3) Uani d 1 . .
H H41A 0.4536 0.8921 0.1072 0.049 Uiso calc 1 . .
H H41B 0.5308 0.8454 0.1579 0.049 Uiso calc 1 . .
H H41C 0.5012 0.9393 0.1653 0.049 Uiso calc 1 . .
O O1 0.27625(8) 0.75358(6) 0.07220(4) 0.01799(18) Uani d 1 . .
O O2 0.19180(8) 0.76400(6) -0.01785(4) 0.02080(19) Uani d 1 . .
Si Si1 -0.05531(3) 0.67729(2) 0.15391(2) 0.02370(8) Uani d 1 . .
Si Si2 -0.04190(3) 0.70704(3) -0.00788(2) 0.02353(8) Uani d 1 . .
Zr Zr1 0.26628(2) 0.72870(2) 0.16087(2) 0.01563(4) Uani d 1 . .
C C11A 0.56192(17) 0.84307(13) -0.03814(9) 0.0264(4) Uani d 0.731(3) A 1
H H11A 0.5889 0.7855 -0.0374 0.032 Uiso calc 0.731(3) A 1
C C12A 0.6450(4) 0.8917(3) 0.00443(16) 0.0431(6) Uani d 0.731(3) A 1
H H12A 0.6416 0.8706 0.0442 0.065 Uiso calc 0.731(3) A 1
H H12B 0.7246 0.8867 -0.0070 0.065 Uiso calc 0.731(3) A 1
H H12C 0.6219 0.9488 0.0033 0.065 Uiso calc 0.731(3) A 1
C C13A 0.5658(2) 0.8747(2) -0.10002(11) 0.0431(6) Uani d 0.731(3) A 1
H H13A 0.5123 0.8432 -0.1267 0.065 Uiso calc 0.731(3) A 1
H H13B 0.5424 0.9318 -0.1015 0.065 Uiso calc 0.731(3) A 1
H H13C 0.6450 0.8697 -0.1118 0.065 Uiso calc 0.731(3) A 1
C C11B 0.5373(5) 0.8867(4) -0.0468(2) 0.0264(4) Uani d 0.269(3) A 2
H H11B 0.5062 0.9379 -0.0656 0.032 Uiso calc 0.269(3) A 2
C C12B 0.6443(11) 0.9079(8) -0.0060(5) 0.0431(6) Uani d 0.269(3) A 2
H H12D 0.6213 0.9422 0.0259 0.065 Uiso calc 0.269(3) A 2
H H12E 0.6801 0.8580 0.0103 0.065 Uiso calc 0.269(3) A 2
H H12F 0.7004 0.9371 -0.0279 0.065 Uiso calc 0.269(3) A 2
C C13B 0.5838(6) 0.8341(5) -0.0938(3) 0.0431(6) Uani d 0.269(3) A 2
H H13D 0.5195 0.8178 -0.1221 0.065 Uiso calc 0.269(3) A 2
H H13E 0.6411 0.8648 -0.1139 0.065 Uiso calc 0.269(3) A 2
H H13F 0.6208 0.7857 -0.0758 0.065 Uiso calc 0.269(3) A 2

loop_
_atom_site_aniso_label
_atom_site_aniso_U_11
_atom_site_aniso_U_22
_atom_site_aniso_U_33
_atom_site_aniso_U_12
_atom_site_aniso_U_13
_atom_site_aniso_U_23
Al1 0.02091(19) 0.02017(19) 0.01445(17) 0.00112(15) 0.00230(14) 0.00134(14)
C1 0.0193(6) 0.0154(6) 0.0196(6) -0.0007(5) 0.0029(5) -0.0006(5)
C2 0.0171(6) 0.0180(6) 0.0189(6) -0.0006(5) 0.0019(5) -0.0008(5)
C3 0.0194(6) 0.0146(6) 0.0169(6) 0.0018(4) 0.0012(4) -0.0003(4)
C4 0.0602(11) 0.0401(9) 0.0246(8) -0.0098(8) 0.0148(7) 0.0029(7)
C5 0.0209(7) 0.0409(9) 0.0519(10) -0.0016(6) 0.0084(7) -0.0104(8)
C6 0.0341(8) 0.0295(8) 0.0458(10) -0.0116(7) 0.0030(7) 0.0004(7)
C7 0.0252(8) 0.0575(11) 0.0361(9) -0.0119(7) -0.0030(6) 0.0010(8)
C8 0.0295(8) 0.0482(10) 0.0406(9) -0.0011(7) -0.0088(7) 0.0158(8)
C9 0.0397(9) 0.0488(11) 0.0341(9) -0.0034(8) -0.0029(7) -0.0188(8)
C10 0.0219(6) 0.0266(7) 0.0199(6) -0.0007(5) 0.0031(5) 0.0011(5)
C14 0.0378(8) 0.0247(7) 0.0214(7) 0.0053(6) 0.0025(6) 0.0024(5)
C15 0.0299(7) 0.0225(7) 0.0259(7) 0.0017(6) 0.0077(6) 0.0007(5)
C16 0.0498(10) 0.0292(8) 0.0440(10) 0.0112(7) 0.0136(8) -0.0027(7)
C17 0.0529(11) 0.0340(9) 0.0401(10) 0.0050(8) -0.0143(8) -0.0113(7)
C18 0.0271(7) 0.0240(7) 0.0177(6) 0.0020(5) 0.0014(5) 0.0020(5)
C19 0.0278(7) 0.0235(7) 0.0274(7) 0.0011(6) -0.0036(6) 0.0038(6)
C20 0.0455(10) 0.0294(8) 0.0386(9) 0.0059(7) 0.0036(7) 0.0133(7)
C21 0.0435(9) 0.0278(8) 0.0320(8) 0.0049(7) 0.0001(7) -0.0039(6)
C22 0.0360(8) 0.0162(6) 0.0326(8) 0.0070(6) -0.0085(6) -0.0028(6)
C23 0.0294(7) 0.0162(6) 0.0445(9) 0.0016(6) 0.0008(6) 0.0086(6)
C24 0.0290(7) 0.0209(7) 0.0244(7) 0.0067(5) 0.0037(5) 0.0080(5)
C25 0.0231(6) 0.0208(6) 0.0205(6) 0.0060(5) 0.0003(5) 0.0019(5)
C26 0.0312(7) 0.0215(7) 0.0202(6) 0.0105(6) 0.0008(5) 0.0005(5)
C27 0.0544(11) 0.0280(8) 0.0517(11) 0.0097(8) -0.0207(9) -0.0165(8)
C28 0.0392(10) 0.0283(9) 0.0938(17) -0.0047(8) 0.0073(10) 0.0242(10)
C29 0.0532(10) 0.0405(9) 0.0259(8) 0.0163(8) 0.0114(7) 0.0143(7)
C30 0.0247(7) 0.0349(8) 0.0353(8) 0.0062(6) -0.0017(6) -0.0014(7)
C31 0.0436(9) 0.0452(10) 0.0244(7) 0.0200(8) 0.0098(7) 0.0062(7)
C32 0.0281(7) 0.0145(6) 0.0204(6) -0.0014(5) 0.0005(5) -0.0013(5)
C33 0.0233(6) 0.0160(6) 0.0225(6) 0.0010(5) 0.0006(5) -0.0032(5)
C34 0.0257(6) 0.0196(6) 0.0181(6) 0.0000(5) 0.0022(5) -0.0029(5)
C35 0.0240(6) 0.0201(6) 0.0195(6) -0.0005(5) -0.0004(5) -0.0048(5)
C36 0.0254(7) 0.0187(6) 0.0212(6) -0.0044(5) 0.0022(5) -0.0039(5)
C37 0.0444(9) 0.0202(7) 0.0243(7) 0.0020(6) -0.0001(6) 0.0034(5)
C38 0.0247(7) 0.0269(7) 0.0379(8) 0.0045(6) 0.0019(6) -0.0025(6)
C39 0.0353(8) 0.0356(8) 0.0208(7) 0.0014(7) 0.0071(6) 0.0002(6)
C40 0.0289(7) 0.0373(9) 0.0278(7) 0.0042(6) -0.0066(6) -0.0103(6)
C41 0.0315(8) 0.0343(8) 0.0339(8) -0.0104(6) 0.0085(6) -0.0019(7)
O1 0.0171(4) 0.0203(4) 0.0165(4) -0.0010(3) 0.0008(3) 0.0016(3)
O2 0.0204(4) 0.0268(5) 0.0152(4) -0.0009(4) 0.0015(3) 0.0021(4)
Si1 0.02271(18) 0.0256(2) 0.02383(19) -0.00627(15) 0.00793(14) -0.00108(15)
Si2 0.01993(17) 0.0307(2) 0.01937(18) -0.00313(15) -0.00191(14) -0.00152(15)
Zr1 0.01765(6) 0.01484(6) 0.01414(6) -0.00022(4) 0.00003(4) 0.00078(4)
C11A 0.0217(9) 0.0249(11) 0.0329(10) 0.0013(8) 0.0037(7) -0.0032(9)
C12A 0.0308(7) 0.0647(17) 0.0350(10) -0.0145(10) 0.0093(7) -0.0062(10)
C13A 0.0308(7) 0.0647(17) 0.0350(10) -0.0145(10) 0.0093(7) -0.0062(10)
C11B 0.0217(9) 0.0249(11) 0.0329(10) 0.0013(8) 0.0037(7) -0.0032(9)
C12B 0.0308(7) 0.0647(17) 0.0350(10) -0.0145(10) 0.0093(7) -0.0062(10)
C13B 0.0308(7) 0.0647(17) 0.0350(10) -0.0145(10) 0.0093(7) -0.0062(10)

loop_
_atom_type_symbol
_atom_type_description
_atom_type_scat_dispersion_real
_atom_type_scat_dispersion_imag
_atom_type_scat_source
C C 0.0033 0.0016 'International Tables Vol C Tables 4.2.6.8 and 6.1.1.4'
H H 0.0000 0.0000 'International Tables Vol C Tables 4.2.6.8 and 6.1.1.4'
O O 0.0106 0.0060 'International Tables Vol C Tables 4.2.6.8 and 6.1.1.4'
Al Al 0.0645 0.0514 'International Tables Vol C Tables 4.2.6.8 and 6.1.1.4'
Si Si 0.0817 0.0704 'International Tables Vol C Tables 4.2.6.8 and 6.1.1.4'
Zr Zr -2.9673 0.5597 'International Tables Vol C Tables 4.2.6.8 and 6.1.1.4'

loop_
_geom_angle_atom_site_label_1
_geom_angle_atom_site_label_2
_geom_angle_atom_site_label_3
_geom_angle_site_symmetry_1
_geom_angle_site_symmetry_3
_geom_angle
_geom_angle_publ_flag
O2 Al1 C10 . . 107.81(5) ?
O2 Al1 C18 . . 104.24(5) ?
C10 Al1 C18 . . 112.72(6) ?
O2 Al1 C14 . . 101.51(6) ?
C10 Al1 C14 . . 111.95(6) ?
C18 Al1 C14 . . 117.21(6) ?
C2 C1 Si1 . . 122.20(10) ?
C2 C1 Zr1 . . 111.23(9) ?
Si1 C1 Zr1 . . 126.57(6) ?
C1 C2 C3 . . 114.52(11) ?
C1 C2 Si2 . . 135.55(10) ?
C3 C2 Si2 . . 109.77(9) ?
O2 C3 O1 . . 121.03(12) ?
O2 C3 C2 . . 120.17(11) ?
O1 C3 C2 . . 118.79(11) ?
Si1 C4 H4A . . 109.5 ?
Si1 C4 H4B . . 109.5 ?
H4A C4 H4B . . 109.5 ?
Si1 C4 H4C . . 109.5 ?
H4A C4 H4C . . 109.5 ?
H4B C4 H4C . . 109.5 ?
Si1 C5 H5A . . 109.5 ?
Si1 C5 H5B . . 109.5 ?
H5A C5 H5B . . 109.5 ?
Si1 C5 H5C . . 109.5 ?
H5A C5 H5C . . 109.5 ?
H5B C5 H5C . . 109.5 ?
Si1 C6 H6A . . 109.5 ?
Si1 C6 H6B . . 109.5 ?
H6A C6 H6B . . 109.5 ?
Si1 C6 H6C . . 109.5 ?
H6A C6 H6C . . 109.5 ?
H6B C6 H6C . . 109.5 ?
Si2 C7 H7A . . 109.5 ?
Si2 C7 H7B . . 109.5 ?
H7A C7 H7B . . 109.5 ?
Si2 C7 H7C . . 109.5 ?
H7A C7 H7C . . 109.5 ?
H7B C7 H7C . . 109.5 ?
Si2 C8 H8A . . 109.5 ?
Si2 C8 H8B . . 109.5 ?
H8A C8 H8B . . 109.5 ?
Si2 C8 H8C . . 109.5 ?
H8A C8 H8C . . 109.5 ?
H8B C8 H8C . . 109.5 ?
Si2 C9 H9A . . 109.5 ?
Si2 C9 H9B . . 109.5 ?
H9A C9 H9B . . 109.5 ?
Si2 C9 H9C . . 109.5 ?
H9A C9 H9C . . 109.5 ?
H9B C9 H9C . . 109.5 ?
C11B C10 Al1 . . 120.9(2) ?
C11A C10 Al1 . . 117.46(11) ?
C11A C10 H10A . . 107.9 ?
Al1 C10 H10A . . 107.9 ?
C11A C10 H10B . . 107.9 ?
Al1 C10 H10B . . 107.9 ?
H10A C10 H10B . . 107.2 ?
C11B C10 H10C . . 107.1 ?
Al1 C10 H10C . . 107.1 ?
C11B C10 H10D . . 107.1 ?
Al1 C10 H10D . . 107.1 ?
H10C C10 H10D . . 106.8 ?
C15 C14 Al1 . . 121.07(10) ?
C15 C14 H14A . . 107.1 ?
Al1 C14 H14A . . 107.1 ?
C15 C14 H14B . . 107.1 ?
Al1 C14 H14B . . 107.1 ?
H14A C14 H14B . . 106.8 ?
C17 C15 C14 . . 111.16(13) ?
C17 C15 C16 . . 109.32(14) ?
C14 C15 C16 . . 112.22(13) ?
C17 C15 H15 . . 108.0 ?
C14 C15 H15 . . 108.0 ?
C16 C15 H15 . . 108.0 ?
C15 C16 H16A . . 109.5 ?
C15 C16 H16B . . 109.5 ?
H16A C16 H16B . . 109.5 ?
C15 C16 H16C . . 109.5 ?
H16A C16 H16C . . 109.5 ?
H16B C16 H16C . . 109.5 ?
C15 C17 H17A . . 109.5 ?
C15 C17 H17B . . 109.5 ?
H17A C17 H17B . . 109.5 ?
C15 C17 H17C . . 109.5 ?
H17A C17 H17C . . 109.5 ?
H17B C17 H17C . . 109.5 ?
C19 C18 Al1 . . 116.89(9) ?
C19 C18 H18A . . 108.1 ?
Al1 C18 H18A . . 108.1 ?
C19 C18 H18B . . 108.1 ?
Al1 C18 H18B . . 108.1 ?
H18A C18 H18B . . 107.3 ?
C21 C19 C20 . . 109.70(13) ?
C21 C19 C18 . . 111.31(12) ?
C20 C19 C18 . . 112.88(13) ?
C21 C19 H19 . . 107.6 ?
C20 C19 H19 . . 107.6 ?
C18 C19 H19 . . 107.6 ?
C19 C20 H20A . . 109.5 ?
C19 C20 H20B . . 109.5 ?
H20A C20 H20B . . 109.5 ?
C19 C20 H20C . . 109.5 ?
H20A C20 H20C . . 109.5 ?
H20B C20 H20C . . 109.5 ?
C19 C21 H21A . . 109.5 ?
C19 C21 H21B . . 109.5 ?
H21A C21 H21B . . 109.5 ?
C19 C21 H21C . . 109.5 ?
H21A C21 H21C . . 109.5 ?
H21B C21 H21C . . 109.5 ?
C26 C22 C23 . . 107.76(13) ?
C26 C22 C27 . . 124.71(16) ?
C23 C22 C27 . . 127.10(16) ?
C26 C22 Zr1 . . 73.73(8) ?
C23 C22 Zr1 . . 74.30(8) ?
C27 C22 Zr1 . . 123.70(10) ?
C24 C23 C22 . . 108.41(13) ?
C24 C23 C28 . . 125.21(16) ?
C22 C23 C28 . . 125.21(17) ?
C24 C23 Zr1 . . 73.21(8) ?
C22 C23 Zr1 . . 73.36(8) ?
C28 C23 Zr1 . . 129.12(11) ?
C23 C24 C25 . . 107.40(13) ?
C23 C24 C29 . . 124.92(14) ?
C25 C24 C29 . . 126.72(14) ?
C23 C24 Zr1 . . 74.47(8) ?
C25 C24 Zr1 . . 74.16(8) ?
C29 C24 Zr1 . . 125.84(10) ?
C26 C25 C24 . . 107.93(13) ?
C26 C25 C30 . . 123.43(13) ?
C24 C25 C30 . . 127.38(13) ?
C26 C25 Zr1 . . 73.43(8) ?
C24 C25 Zr1 . . 73.25(8) ?
C30 C25 Zr1 . . 129.13(10) ?
C22 C26 C25 . . 108.47(13) ?
C22 C26 C31 . . 126.77(14) ?
C25 C26 C31 . . 124.58(14) ?
C22 C26 Zr1 . . 74.00(8) ?
C25 C26 Zr1 . . 74.31(8) ?
C31 C26 Zr1 . . 121.66(10) ?
C22 C27 H27A . . 109.5 ?
C22 C27 H27B . . 109.5 ?
H27A C27 H27B . . 109.5 ?
C22 C27 H27C . . 109.5 ?
H27A C27 H27C . . 109.5 ?
H27B C27 H27C . . 109.5 ?
C23 C28 H28A . . 109.5 ?
C23 C28 H28B . . 109.5 ?
H28A C28 H28B . . 109.5 ?
C23 C28 H28C . . 109.5 ?
H28A C28 H28C . . 109.5 ?
H28B C28 H28C . . 109.5 ?
C24 C29 H29A . . 109.5 ?
C24 C29 H29B . . 109.5 ?
H29A C29 H29B . . 109.5 ?
C24 C29 H29C . . 109.5 ?
H29A C29 H29C . . 109.5 ?
H29B C29 H29C . . 109.5 ?
C25 C30 H30A . . 109.5 ?
C25 C30 H30B . . 109.5 ?
H30A C30 H30B . . 109.5 ?
C25 C30 H30C . . 109.5 ?
H30A C30 H30C . . 109.5 ?
H30B C30 H30C . . 109.5 ?
C26 C31 H31A . . 109.5 ?
C26 C31 H31B . . 109.5 ?
H31A C31 H31B . . 109.5 ?
C26 C31 H31C . . 109.5 ?
H31A C31 H31C . . 109.5 ?
H31B C31 H31C . . 109.5 ?
C36 C32 C33 . . 108.17(12) ?
C36 C32 C37 . . 126.46(13) ?
C33 C32 C37 . . 125.20(13) ?
C36 C32 Zr1 . . 73.44(8) ?
C33 C32 Zr1 . . 74.37(7) ?
C37 C32 Zr1 . . 121.76(9) ?
C32 C33 C34 . . 107.95(12) ?
C32 C33 C38 . . 124.70(13) ?
C34 C33 C38 . . 126.19(13) ?
C32 C33 Zr1 . . 73.17(7) ?
C34 C33 Zr1 . . 73.86(8) ?
C38 C33 Zr1 . . 128.42(9) ?
C35 C34 C33 . . 107.67(12) ?
C35 C34 C39 . . 124.34(13) ?
C33 C34 C39 . . 126.63(13) ?
C35 C34 Zr1 . . 74.11(7) ?
C33 C34 Zr1 . . 73.66(7) ?
C39 C34 Zr1 . . 128.38(10) ?
C34 C35 C36 . . 108.27(12) ?
C34 C35 C40 . . 124.98(13) ?
C36 C35 C40 . . 125.12(13) ?
C34 C35 Zr1 . . 73.64(8) ?
C36 C35 Zr1 . . 72.54(7) ?
C40 C35 Zr1 . . 131.20(10) ?
C32 C36 C35 . . 107.90(12) ?
C32 C36 C41 . . 126.26(13) ?
C35 C36 C41 . . 125.56(13) ?
C32 C36 Zr1 . . 74.02(8) ?
C35 C36 Zr1 . . 74.98(8) ?
C41 C36 Zr1 . . 121.80(10) ?
C32 C37 H37A . . 109.5 ?
C32 C37 H37B . . 109.5 ?
H37A C37 H37B . . 109.5 ?
C32 C37 H37C . . 109.5 ?
H37A C37 H37C . . 109.5 ?
H37B C37 H37C . . 109.5 ?
C33 C38 H38A . . 109.5 ?
C33 C38 H38B . . 109.5 ?
H38A C38 H38B . . 109.5 ?
C33 C38 H38C . . 109.5 ?
H38A C38 H38C . . 109.5 ?
H38B C38 H38C . . 109.5 ?
C34 C39 H39A . . 109.5 ?
C34 C39 H39B . . 109.5 ?
H39A C39 H39B . . 109.5 ?
C34 C39 H39C . . 109.5 ?
H39A C39 H39C . . 109.5 ?
H39B C39 H39C . . 109.5 ?
C35 C40 H40A . . 109.5 ?
C35 C40 H40B . . 109.5 ?
H40A C40 H40B . . 109.5 ?
C35 C40 H40C . . 109.5 ?
H40A C40 H40C . . 109.5 ?
H40B C40 H40C . . 109.5 ?
C36 C41 H41A . . 109.5 ?
C36 C41 H41B . . 109.5 ?
H41A C41 H41B . . 109.5 ?
C36 C41 H41C . . 109.5 ?
H41A C41 H41C . . 109.5 ?
H41B C41 H41C . . 109.5 ?
C3 O1 Zr1 . . 120.99(8) ?
C3 O2 Al1 . . 134.62(9) ?
C4 Si1 C6 . . 105.39(8) ?
C4 Si1 C5 . . 106.32(9) ?
C6 Si1 C5 . . 110.14(8) ?
C4 Si1 C1 . . 110.82(7) ?
C6 Si1 C1 . . 112.36(7) ?
C5 Si1 C1 . . 111.48(7) ?
C8 Si2 C9 . . 111.40(9) ?
C8 Si2 C7 . . 104.85(8) ?
C9 Si2 C7 . . 104.33(9) ?
C8 Si2 C2 . . 110.57(7) ?
C9 Si2 C2 . . 106.56(7) ?
C7 Si2 C2 . . 119.00(7) ?
O1 Zr1 C1 . . 74.44(4) ?
O1 Zr1 C36 . . 85.03(4) ?
C1 Zr1 C36 . . 125.20(4) ?
O1 Zr1 C32 . . 76.58(4) ?
C1 Zr1 C32 . . 92.80(4) ?
C36 Zr1 C32 . . 32.53(4) ?
O1 Zr1 C24 . . 129.72(4) ?
C1 Zr1 C24 . . 117.27(5) ?
C36 Zr1 C24 . . 114.94(5) ?
C32 Zr1 C24 . . 143.03(5) ?
O1 Zr1 C26 . . 76.27(4) ?
C1 Zr1 C26 . . 113.37(5) ?
C36 Zr1 C26 . . 109.85(5) ?
C32 Zr1 C26 . . 134.96(5) ?
C24 Zr1 C26 . . 53.82(4) ?
O1 Zr1 C22 . . 81.45(4) ?
C1 Zr1 C22 . . 84.83(5) ?
C36 Zr1 C22 . . 141.96(5) ?
C32 Zr1 C22 . . 157.71(5) ?
C24 Zr1 C22 . . 53.86(5) ?
C26 Zr1 C22 . . 32.27(5) ?
O1 Zr1 C25 . . 104.17(4) ?
C1 Zr1 C25 . . 137.36(4) ?
C36 Zr1 C25 . . 96.52(5) ?
C32 Zr1 C25 . . 128.98(5) ?
C24 Zr1 C25 . . 32.59(4) ?
C26 Zr1 C25 . . 32.26(4) ?
C22 Zr1 C25 . . 53.53(5) ?
O1 Zr1 C33 . . 102.80(4) ?
C1 Zr1 C33 . . 81.73(4) ?
C36 Zr1 C33 . . 53.85(4) ?
C32 Zr1 C33 . . 32.46(4) ?
C24 Zr1 C33 . . 126.62(5) ?
C26 Zr1 C33 . . 163.45(5) ?
C22 Zr1 C33 . . 164.18(5) ?
C25 Zr1 C33 . . 137.37(4) ?
O1 Zr1 C23 . . 113.05(5) ?
C1 Zr1 C23 . . 87.17(5) ?
C36 Zr1 C23 . . 146.98(5) ?
C32 Zr1 C23 . . 169.89(5) ?
C24 Zr1 C23 . . 32.32(5) ?
C26 Zr1 C23 . . 53.37(5) ?
C22 Zr1 C23 . . 32.34(5) ?
C25 Zr1 C23 . . 53.38(5) ?
C33 Zr1 C23 . . 137.91(5) ?
O1 Zr1 C34 . . 130.43(4) ?
C1 Zr1 C34 . . 105.24(4) ?
C36 Zr1 C34 . . 53.92(4) ?
C32 Zr1 C34 . . 53.85(4) ?
C24 Zr1 C34 . . 95.39(5) ?
C26 Zr1 C34 . . 138.49(5) ?
C22 Zr1 C34 . . 147.93(5) ?
C25 Zr1 C34 . . 106.71(4) ?
C33 Zr1 C34 . . 32.49(4) ?
C23 Zr1 C34 . . 116.45(5) ?
O1 Zr1 C35 . . 117.26(4) ?
C1 Zr1 C35 . . 134.79(4) ?
C36 Zr1 C35 . . 32.48(4) ?
C32 Zr1 C35 . . 53.60(4) ?
C24 Zr1 C35 . . 89.44(5) ?
C26 Zr1 C35 . . 111.84(5) ?
C22 Zr1 C35 . . 138.06(5) ?
C25 Zr1 C35 . . 84.76(4) ?
C33 Zr1 C35 . . 53.47(4) ?
C23 Zr1 C35 . . 120.57(5) ?
C34 Zr1 C35 . . 32.25(4) ?
C13A C11A C12A . . 110.4(2) ?
C13A C11A C10 . . 112.23(18) ?
C12A C11A C10 . . 110.0(2) ?
C13A C11A H11A . . 108.0 ?
C12A C11A H11A . . 108.1 ?
C10 C11A H11A . . 108.0 ?
C11A C12A H12A . . 109.5 ?
C11A C12A H12B . . 109.5 ?
H12A C12A H12B . . 109.5 ?
C11A C12A H12C . . 109.5 ?
H12A C12A H12C . . 109.5 ?
H12B C12A H12C . . 109.5 ?
C11A C13A H13A . . 109.5 ?
C11A C13A H13B . . 109.5 ?
H13A C13A H13B . . 109.5 ?
C11A C13A H13C . . 109.5 ?
H13A C13A H13C . . 109.5 ?
H13B C13A H13C . . 109.5 ?
C13B C11B C12B . . 104.5(7) ?
C13B C11B C10 . . 111.9(5) ?
C12B C11B C10 . . 115.5(5) ?
C13B C11B H11B . . 108.2 ?
C12B C11B H11B . . 108.2 ?
C10 C11B H11B . . 108.2 ?
C11B C12B H12D . . 109.5 ?
C11B C12B H12E . . 109.5 ?
H12D C12B H12E . . 109.5 ?
C11B C12B H12F . . 109.5 ?
H12D C12B H12F . . 109.5 ?
H12E C12B H12F . . 109.5 ?
C11B C13B H13D . . 109.5 ?
C11B C13B H13E . . 109.5 ?
H13D C13B H13E . . 109.5 ?
C11B C13B H13F . . 109.5 ?
H13D C13B H13F . . 109.5 ?
H13E C13B H13F . . 109.5 ?

loop_
_geom_bond_atom_site_label_1
_geom_bond_atom_site_label_2
_geom_bond_site_symmetry_2
_geom_bond_distance
_geom_bond_publ_flag
Al1 O2 . 1.9016(10) ?
Al1 C10 . 1.9912(14) ?
Al1 C18 . 1.9988(14) ?
Al1 C14 . 2.0062(15) ?
C1 C2 . 1.3679(18) ?
C1 Si1 . 1.8934(13) ?
C1 Zr1 . 2.3508(13) ?
C2 C3 . 1.5055(18) ?
C2 Si2 . 1.9224(13) ?
C3 O2 . 1.2605(15) ?
C3 O1 . 1.2819(15) ?
C4 Si1 . 1.8814(17) ?
C4 H4A . 0.9800 ?
C4 H4B . 0.9800 ?
C4 H4C . 0.9800 ?
C5 Si1 . 1.8863(18) ?
C5 H5A . 0.9800 ?
C5 H5B . 0.9800 ?
C5 H5C . 0.9800 ?
C6 Si1 . 1.8862(17) ?
C6 H6A . 0.9800 ?
C6 H6B . 0.9800 ?
C6 H6C . 0.9800 ?
C7 Si2 . 1.8719(16) ?
C7 H7A . 0.9800 ?
C7 H7B . 0.9800 ?
C7 H7C . 0.9800 ?
C8 Si2 . 1.8658(18) ?
C8 H8A . 0.9800 ?
C8 H8B . 0.9800 ?
C8 H8C . 0.9800 ?
C9 Si2 . 1.8716(18) ?
C9 H9A . 0.9800 ?
C9 H9B . 0.9800 ?
C9 H9C . 0.9800 ?
C10 C11B . 1.531(6) ?
C10 C11A . 1.536(2) ?
C10 H10A . 0.9900 ?
C10 H10B . 0.9900 ?
C10 H10C . 0.9900 ?
C10 H10D . 0.9900 ?
C14 C15 . 1.524(2) ?
C14 H14A . 0.9900 ?
C14 H14B . 0.9900 ?
C15 C17 . 1.520(2) ?
C15 C16 . 1.530(2) ?
C15 H15 . 1.0000 ?
C16 H16A . 0.9800 ?
C16 H16B . 0.9800 ?
C16 H16C . 0.9800 ?
C17 H17A . 0.9800 ?
C17 H17B . 0.9800 ?
C17 H17C . 0.9800 ?
C18 C19 . 1.542(2) ?
C18 H18A . 0.9900 ?
C18 H18B . 0.9900 ?
C19 C21 . 1.525(2) ?
C19 C20 . 1.528(2) ?
C19 H19 . 1.0000 ?
C20 H20A . 0.9800 ?
C20 H20B . 0.9800 ?
C20 H20C . 0.9800 ?
C21 H21A . 0.9800 ?
C21 H21B . 0.9800 ?
C21 H21C . 0.9800 ?
C22 C26 . 1.410(2) ?
C22 C23 . 1.418(2) ?
C22 C27 . 1.503(2) ?
C22 Zr1 . 2.5388(14) ?
C23 C24 . 1.415(2) ?
C23 C28 . 1.498(2) ?
C23 Zr1 . 2.5509(14) ?
C24 C25 . 1.4257(19) ?
C24 C29 . 1.507(2) ?
C24 Zr1 . 2.5348(13) ?
C25 C26 . 1.4121(19) ?
C25 C30 . 1.501(2) ?
C25 Zr1 . 2.5466(13) ?
C26 C31 . 1.505(2) ?
C26 Zr1 . 2.5354(14) ?
C27 H27A . 0.9800 ?
C27 H27B . 0.9800 ?
C27 H27C . 0.9800 ?
C28 H28A . 0.9800 ?
C28 H28B . 0.9800 ?
C28 H28C . 0.9800 ?
C29 H29A . 0.9800 ?
C29 H29B . 0.9800 ?
C29 H29C . 0.9800 ?
C30 H30A . 0.9800 ?
C30 H30B . 0.9800 ?
C30 H30C . 0.9800 ?
C31 H31A . 0.9800 ?
C31 H31B . 0.9800 ?
C31 H31C . 0.9800 ?
C32 C36 . 1.4170(19) ?
C32 C33 . 1.4202(19) ?
C32 C37 . 1.5010(19) ?
C32 Zr1 . 2.5331(13) ?
C33 C34 . 1.4264(19) ?
C33 C38 . 1.4980(19) ?
C33 Zr1 . 2.5485(13) ?
C34 C35 . 1.4188(19) ?
C34 C39 . 1.5051(19) ?
C34 Zr1 . 2.5511(13) ?
C35 C36 . 1.4216(19) ?
C35 C40 . 1.5010(19) ?
C35 Zr1 . 2.5571(13) ?
C36 C41 . 1.506(2) ?
C36 Zr1 . 2.5256(13) ?
C37 H37A . 0.9800 ?
C37 H37B . 0.9800 ?
C37 H37C . 0.9800 ?
C38 H38A . 0.9800 ?
C38 H38B . 0.9800 ?
C38 H38C . 0.9800 ?
C39 H39A . 0.9800 ?
C39 H39B . 0.9800 ?
C39 H39C . 0.9800 ?
C40 H40A . 0.9800 ?
C40 H40B . 0.9800 ?
C40 H40C . 0.9800 ?
C41 H41A . 0.9800 ?
C41 H41B . 0.9800 ?
C41 H41C . 0.9800 ?
O1 Zr1 . 2.0891(9) ?
C11A C13A . 1.518(3) ?
C11A C12A . 1.534(5) ?
C11A H11A . 1.0000 ?
C12A H12A . 0.9800 ?
C12A H12B . 0.9800 ?
C12A H12C . 0.9800 ?
C13A H13A . 0.9800 ?
C13A H13B . 0.9800 ?
C13A H13C . 0.9800 ?
C11B C13B . 1.520(2) ?
C11B C12B . 1.525(14) ?
C11B H11B . 1.0000 ?
C12B H12D . 0.9800 ?
C12B H12E . 0.9800 ?
C12B H12F . 0.9800 ?
C13B H13D . 0.9800 ?
C13B H13E . 0.9800 ?
C13B H13F . 0.9800 ?

_cod_database_fobs_code 2243634
